data_7116590
loop_
_publ_author_name
'Haipeng Hu'
'Yangbin Liu'
'Jing Guo'
'Lili Lin'
'Yali Xu'
'Xiaohua Liu'
'Xiaoming Feng'

_publ_section_title
;
 Enantioselective synthesis of dihydrocoumarin derivatives by chiral
 scandium(III)-complex catalyzed inverse-electron-demand
 hetero-Diels-Alder reaction
;
_journal_name_full Chem.Commun.
_journal_page_first 3835
_journal_paper_doi 10.1039/C4cc10343B
_journal_volume 51
_journal_year 2015
_chemical_absolute_configuration ad
_chemical_formula_sum 'C31 H24 Br N O6'
_chemical_formula_weight 586.42
_chemical_name_systematic
; 
 ? 
;
_space_group_IT_number 4
_symmetry_cell_setting monoclinic
_symmetry_space_group_name_Hall 'P 2yb'
_symmetry_space_group_name_H-M 'P 1 21 1'
_atom_sites_solution_hydrogens geom
_atom_sites_solution_primary direct
_atom_sites_solution_secondary difmap
_audit_creation_method SHELXL-97
_audit_update_record
;
2014-12-17 deposited with the CCDC.
2015-01-27 downloaded from the CCDC.
;
_cell_angle_alpha 90.00
_cell_angle_beta 97.203(3)
_cell_angle_gamma 90.00
_cell_formula_units_Z 4
_cell_length_a 9.4993(3)
_cell_length_b 18.9341(3)
_cell_length_c 15.0393(2)
_cell_measurement_reflns_used 8197
_cell_measurement_temperature 293(2)
_cell_measurement_theta_max 72.4940
_cell_measurement_theta_min 4.6950
_cell_volume 2683.63(10)
_computing_structure_refinement 'SHELXL-97 (Sheldrick, 1997)'
_computing_structure_solution 'SHELXS-97 (Sheldrick, 1990)'
_diffrn_ambient_temperature 293(2)
_diffrn_measured_fraction_theta_full 0.999
_diffrn_measured_fraction_theta_max 0.999
_diffrn_measurement_device_type 'New Gemini, Dual, Cu at zero, EosS2'
_diffrn_measurement_method '\w scans'
_diffrn_radiation_monochromator graphite
_diffrn_radiation_source 'fine-focus sealed tube'
_diffrn_radiation_type CuK\a
_diffrn_radiation_wavelength 1.54184
_diffrn_reflns_av_R_equivalents 0.0242
_diffrn_reflns_av_sigmaI/netI 0.0335
_diffrn_reflns_limit_h_max 11
_diffrn_reflns_limit_h_min -7
_diffrn_reflns_limit_k_max 22
_diffrn_reflns_limit_k_min -22
_diffrn_reflns_limit_l_max 17
_diffrn_reflns_limit_l_min -17
_diffrn_reflns_number 14626
_diffrn_reflns_theta_full 67.07
_diffrn_reflns_theta_max 67.07
_diffrn_reflns_theta_min 4.67
_exptl_absorpt_coefficient_mu 2.474
_exptl_absorpt_correction_T_max 1.00000
_exptl_absorpt_correction_T_min 0.68280
_exptl_absorpt_correction_type multi-scan
_exptl_absorpt_process_details
;
CrysAlisPro, Agilent Technologies,
Version 1.171.37.33 (release 27-03-2014 CrysAlis171 .NET)
(compiled Mar 27 2014,17:12:48)
Empirical absorption correction using spherical harmonics,
 implemented in SCALE3 ABSPACK scaling algorithm.
;
_exptl_crystal_colour colorless
_exptl_crystal_density_diffrn 1.451
_exptl_crystal_density_method 'not measured'
_exptl_crystal_description prism
_exptl_crystal_F_000 1200
_exptl_crystal_size_max 0.34
_exptl_crystal_size_mid 0.28
_exptl_crystal_size_min 0.20
_refine_diff_density_max 0.894
_refine_diff_density_min -0.386
_refine_diff_density_rms 0.068
_refine_ls_abs_structure_details 'Flack H D (1983), Acta Cryst. A39, 876-881'
_refine_ls_abs_structure_Flack -0.036(16)
_refine_ls_extinction_method none
_refine_ls_goodness_of_fit_ref 1.042
_refine_ls_hydrogen_treatment mixed
_refine_ls_matrix_type full
_refine_ls_number_parameters 691
_refine_ls_number_reflns 8217
_refine_ls_number_restraints 1
_refine_ls_restrained_S_all 1.042
_refine_ls_R_factor_all 0.0547
_refine_ls_R_factor_gt 0.0533
_refine_ls_shift/su_max 0.000
_refine_ls_shift/su_mean 0.000
_refine_ls_structure_factor_coef Fsqd
_refine_ls_weighting_details 'calc w=1/[\s^2^(Fo^2^)+(0.1062P)^2^+0.5444P] where P=(Fo^2^+2Fc^2^)/3'
_refine_ls_weighting_scheme calc
_refine_ls_wR_factor_gt 0.1433
_refine_ls_wR_factor_ref 0.1457
_reflns_number_gt 7913
_reflns_number_total 8217
_reflns_threshold_expression >2sigma(I)
_cod_data_source_file c4cc10343b2.cif
_cod_data_source_block 1
_cod_original_cell_volume 2683.64(9)
_cod_original_sg_symbol_H-M P2(1)
_cod_database_code 7116590

loop_
_symmetry_equiv_pos_as_xyz
'x, y, z'
'-x, y+1/2, -z'

loop_
_atom_site_label
_atom_site_type_symbol
_atom_site_fract_x
_atom_site_fract_y
_atom_site_fract_z
_atom_site_U_iso_or_equiv
_atom_site_adp_type
_atom_site_occupancy
_atom_site_symmetry_multiplicity
_atom_site_calc_flag
_atom_site_refinement_flags
Br1 Br 0.62611(5) 0.31809(2) 0.35757(3) 0.06762(15) Uani 1 1 d .
Br2 Br 0.05464(8) 0.86368(4) 0.80145(5) 0.0893(2) Uani 1 1 d .
O1 O 0.6766(4) 0.62724(17) 0.59230(19) 0.0595(7) Uani 1 1 d .
O2 O 1.0032(3) 0.71545(17) 0.3963(2) 0.0582(7) Uani 1 1 d .
O3 O 0.9970(3) 0.81814(18) 0.46186(19) 0.0532(6) Uani 1 1 d .
O4 O 0.3255(9) 0.7562(5) 0.2211(6) 0.177(4) Uani 1 1 d .
O5 O 0.7660(4) 1.0131(2) 0.6688(3) 0.0759(10) Uani 1 1 d .
O6 O 0.9739(4) 1.04172(19) 0.6132(3) 0.0765(10) Uani 1 1 d .
O7 O 0.0985(5) 0.5650(3) 1.0594(3) 0.0937(15) Uani 1 1 d .
O8 O 0.3638(5) 0.4505(3) 0.8465(3) 0.0985(16) Uani 1 1 d .
O9 O 0.3921(5) 0.3585(3) 0.9354(2) 0.0890(14) Uani 1 1 d .
O10 O 0.8129(8) 0.6260(5) 1.1495(7) 0.154(3) Uani 1 1 d .
O11 O 0.4133(5) 0.1576(2) 1.1315(3) 0.0786(10) Uani 1 1 d .
O12 O 0.3694(5) 0.2250(2) 1.2525(2) 0.0786(10) Uani 1 1 d .
N1 N 0.8155(3) 0.65274(17) 0.48543(19) 0.0437(6) Uani 1 1 d .
H1 H 0.8452 0.6378 0.4371 0.052 Uiso 1 1 calc R
N2 N 0.2296(4) 0.5302(3) 0.9522(3) 0.0722(12) Uani 1 1 d .
H2 H 0.2716 0.5444 0.9080 0.087 Uiso 1 1 calc R
C1 C 0.6476(4) 0.4871(2) 0.5285(2) 0.0474(8) Uani 1 1 d .
H3 H 0.6352 0.4950 0.5881 0.057 Uiso 1 1 calc R
C2 C 0.6247(4) 0.4206(2) 0.4932(3) 0.0498(8) Uani 1 1 d .
H4 H 0.5991 0.3833 0.5279 0.060 Uiso 1 1 calc R
C3 C 0.6410(4) 0.4115(2) 0.4051(3) 0.0480(8) Uani 1 1 d .
C4 C 0.6712(4) 0.4656(2) 0.3497(2) 0.0512(8) Uani 1 1 d .
H5 H 0.6755 0.4579 0.2890 0.061 Uiso 1 1 calc R
C5 C 0.6948(4) 0.5314(2) 0.3870(2) 0.0491(8) Uani 1 1 d .
H6 H 0.7152 0.5689 0.3509 0.059 Uiso 1 1 calc R
C6 C 0.6887(3) 0.54286(19) 0.4776(2) 0.0414(7) Uani 1 1 d .
C7 C 0.7254(4) 0.6115(2) 0.5241(2) 0.0446(7) Uani 1 1 d .
C8 C 0.8659(4) 0.7209(2) 0.5200(2) 0.0430(7) Uani 1 1 d .
C9 C 0.9574(5) 0.7140(2) 0.6130(3) 0.0532(9) Uani 1 1 d .
H9A H 1.0090 0.7578 0.6257 0.064 Uiso 1 1 calc R
H9B H 0.8944 0.7081 0.6584 0.064 Uiso 1 1 calc R
C10 C 1.0627(4) 0.6537(2) 0.6210(3) 0.0544(9) Uani 1 1 d .
C11 C 1.0381(6) 0.5934(3) 0.6687(4) 0.0757(14) Uani 1 1 d .
H11 H 0.9547 0.5893 0.6948 0.091 Uiso 1 1 calc R
C12 C 1.1369(7) 0.5389(3) 0.6780(5) 0.092(2) Uani 1 1 d .
H12 H 1.1188 0.4989 0.7105 0.111 Uiso 1 1 calc R
C13 C 1.2582(7) 0.5432(4) 0.6408(6) 0.094(2) Uani 1 1 d .
H13 H 1.3243 0.5068 0.6483 0.113 Uiso 1 1 calc R
C14 C 1.2831(6) 0.6015(4) 0.5921(6) 0.093(2) Uani 1 1 d .
H14 H 1.3659 0.6043 0.5652 0.111 Uiso 1 1 calc R
C15 C 1.1870(5) 0.6563(3) 0.5822(4) 0.0713(13) Uani 1 1 d .
H15 H 1.2061 0.6957 0.5487 0.086 Uiso 1 1 calc R
C16 C 0.7405(4) 0.7739(2) 0.5258(2) 0.0446(7) Uani 1 1 d .
H16 H 0.6914 0.7594 0.5764 0.053 Uiso 1 1 calc R
C17 C 0.6326(4) 0.7735(2) 0.4426(3) 0.0459(7) Uani 1 1 d .
C18 C 0.6467(5) 0.8114(4) 0.3660(3) 0.0650(11) Uani 1 1 d .
H18 H 0.7253 0.8405 0.3647 0.078 Uiso 1 1 calc R
C19 C 0.5462(7) 0.8072(4) 0.2908(4) 0.0881(18) Uani 1 1 d .
H19 H 0.5589 0.8323 0.2392 0.106 Uiso 1 1 calc R
C20 C 0.4268(7) 0.7652(4) 0.2929(5) 0.093(2) Uani 1 1 d .
C21 C 0.4097(6) 0.7297(4) 0.3675(6) 0.091(2) Uani 1 1 d .
H21 H 0.3293 0.7019 0.3688 0.110 Uiso 1 1 calc R
C22 C 0.5098(5) 0.7334(3) 0.4434(4) 0.0648(11) Uani 1 1 d .
H22 H 0.4946 0.7089 0.4949 0.078 Uiso 1 1 calc R
C23 C 0.2986(16) 0.7647(12) 0.1567(9) 0.262(13) Uani 1 1 d .
H23A H 0.2057 0.7457 0.1386 0.393 Uiso 1 1 calc R
H23B H 0.3658 0.7421 0.1234 0.393 Uiso 1 1 calc R
H23C H 0.2981 0.8146 0.1452 0.393 Uiso 1 1 calc R
C24 C 0.9584(4) 0.7497(2) 0.4534(3) 0.0459(8) Uani 1 1 d .
C25 C 0.8040(4) 0.84585(19) 0.5474(2) 0.0423(7) Uani 1 1 d .
C26 C 0.7412(4) 0.8944(2) 0.5996(3) 0.0466(8) Uani 1 1 d .
H26 H 0.6565 0.8838 0.6217 0.056 Uiso 1 1 calc R
C27 C 0.8058(4) 0.9575(2) 0.6177(3) 0.0504(8) Uani 1 1 d .
C28 C 0.9309(4) 0.9748(2) 0.5849(3) 0.0547(9) Uani 1 1 d .
C29 C 0.9959(4) 0.9292(2) 0.5325(3) 0.0511(8) Uani 1 1 d .
H29 H 1.0792 0.9410 0.5095 0.061 Uiso 1 1 calc R
C30 C 0.9296(4) 0.8640(2) 0.5156(2) 0.0447(7) Uani 1 1 d .
C31 C 0.8753(7) 1.0635(4) 0.6716(8) 0.112(3) Uani 1 1 d .
H31A H 0.9229 1.0678 0.7323 0.134 Uiso 1 1 calc R
H31B H 0.8359 1.1092 0.6530 0.134 Uiso 1 1 calc R
C32 C 0.0103(5) 0.6846(3) 0.9513(4) 0.0731(13) Uani 1 1 d .
H32 H -0.0567 0.6667 0.9854 0.088 Uiso 1 1 calc R
C33 C -0.0144(5) 0.7476(3) 0.9081(4) 0.0729(13) Uani 1 1 d .
H33 H -0.0993 0.7716 0.9102 0.087 Uiso 1 1 calc R
C34 C 0.0893(5) 0.7751(3) 0.8608(3) 0.0640(11) Uani 1 1 d .
C35 C 0.2143(7) 0.7409(5) 0.8576(5) 0.0911(19) Uani 1 1 d .
H35 H 0.2845 0.7608 0.8277 0.109 Uiso 1 1 calc R
C36 C 0.2351(6) 0.6776(4) 0.8983(5) 0.0877(19) Uani 1 1 d .
H36 H 0.3198 0.6537 0.8951 0.105 Uiso 1 1 calc R
C37 C 0.1328(5) 0.6472(3) 0.9452(3) 0.0666(13) Uani 1 1 d .
C38 C 0.1522(5) 0.5766(3) 0.9905(3) 0.0699(13) Uani 1 1 d .
C39 C 0.2482(5) 0.4572(3) 0.9799(3) 0.0666(13) Uani 1 1 d .
C40 C 0.1035(6) 0.4187(4) 0.9760(3) 0.0808(17) Uani 1 1 d .
H40A H 0.1216 0.3699 0.9932 0.097 Uiso 1 1 calc R
H40B H 0.0510 0.4398 1.0205 0.097 Uiso 1 1 calc R
C41 C 0.0129(4) 0.4196(2) 0.8897(2) 0.0692(12) Uani 1 1 d G
C42 C -0.0998(6) 0.4667(3) 0.8742(4) 0.149(5) Uani 1 1 d G
H42 H -0.1140 0.5004 0.9171 0.179 Uiso 1 1 calc R
C43 C -0.1912(7) 0.4633(3) 0.7945(6) 0.234(11) Uani 1 1 d G
H43 H -0.2666 0.4949 0.7842 0.281 Uiso 1 1 calc R
C44 C -0.1699(9) 0.4129(4) 0.7304(4) 0.205(9) Uani 1 1 d G
H44 H -0.2311 0.4107 0.6771 0.246 Uiso 1 1 calc R
C45 C -0.0573(9) 0.3658(4) 0.7458(3) 0.164(6) Uani 1 1 d G
H45 H -0.0431 0.3321 0.7029 0.197 Uiso 1 1 calc R
C46 C 0.0341(6) 0.3691(3) 0.8255(3) 0.111(3) Uani 1 1 d G
H46 H 0.1095 0.3376 0.8359 0.133 Uiso 1 1 calc R
C47 C 0.3283(5) 0.4489(3) 1.0757(3) 0.0637(12) Uani 1 1 d .
H47 H 0.2612 0.4623 1.1172 0.076 Uiso 1 1 calc R
C48 C 0.4567(5) 0.4963(3) 1.0967(3) 0.0665(12) Uani 1 1 d .
C49 C 0.4491(6) 0.5586(4) 1.1437(4) 0.0783(14) Uani 1 1 d .
H49 H 0.3635 0.5712 1.1633 0.094 Uiso 1 1 calc R
C50 C 0.5666(8) 0.6034(4) 1.1628(5) 0.0906(18) Uani 1 1 d .
H50 H 0.5578 0.6453 1.1938 0.109 Uiso 1 1 calc R
C51 C 0.6907(7) 0.5860(4) 1.1367(6) 0.096(2) Uani 1 1 d .
C52 C 0.7040(8) 0.5244(6) 1.0928(7) 0.113(3) Uani 1 1 d .
H52 H 0.7919 0.5116 1.0767 0.136 Uiso 1 1 calc R
C53 C 0.5875(7) 0.4797(4) 1.0711(5) 0.0908(18) Uani 1 1 d .
H53 H 0.5981 0.4384 1.0392 0.109 Uiso 1 1 calc R
C54 C 0.8157(12) 0.6828(7) 1.1953(8) 0.138(4) Uani 1 1 d .
H54A H 0.9078 0.7041 1.1980 0.206 Uiso 1 1 calc R
H54B H 0.7960 0.6722 1.2549 0.206 Uiso 1 1 calc R
H54C H 0.7453 0.7150 1.1676 0.206 Uiso 1 1 calc R
C55 C 0.3379(6) 0.4239(4) 0.9140(3) 0.0738(15) Uani 1 1 d .
C56 C 0.3580(5) 0.3711(3) 1.0904(3) 0.0593(10) Uani 1 1 d .
C57 C 0.3521(5) 0.3390(3) 1.1735(3) 0.0602(11) Uani 1 1 d .
H57 H 0.3347 0.3654 1.2231 0.072 Uiso 1 1 calc R
C58 C 0.3725(5) 0.2680(3) 1.1795(3) 0.0586(10) Uani 1 1 d .
C59 C 0.3986(5) 0.2272(3) 1.1080(3) 0.0616(10) Uani 1 1 d .
C60 C 0.4039(6) 0.2561(3) 1.0253(3) 0.0706(13) Uani 1 1 d .
H60 H 0.4197 0.2287 0.9761 0.085 Uiso 1 1 calc R
C61 C 0.3844(5) 0.3286(3) 1.0190(3) 0.0680(13) Uani 1 1 d .
C62 C 0.3891(9) 0.1552(4) 1.2224(4) 0.0884(17) Uani 1 1 d .
H62A H 0.4696 0.1337 1.2584 0.106 Uiso 1 1 calc R
H62B H 0.3055 0.1271 1.2283 0.106 Uiso 1 1 calc R

loop_
_atom_site_aniso_label
_atom_site_aniso_U_11
_atom_site_aniso_U_22
_atom_site_aniso_U_33
_atom_site_aniso_U_23
_atom_site_aniso_U_13
_atom_site_aniso_U_12
Br1 0.0831(3) 0.0440(2) 0.0756(3) -0.0171(2) 0.0094(2) -0.0083(2)
Br2 0.1103(5) 0.0675(4) 0.0921(4) 0.0114(3) 0.0208(3) 0.0140(3)
O1 0.0866(19) 0.0415(15) 0.0549(15) -0.0053(12) 0.0266(14) -0.0084(14)
O2 0.0716(17) 0.0473(17) 0.0601(15) -0.0097(12) 0.0249(13) -0.0023(13)
O3 0.0520(12) 0.0416(13) 0.0706(15) -0.0067(14) 0.0252(11) -0.0096(13)
O4 0.177(6) 0.172(7) 0.150(6) -0.060(5) -0.106(6) 0.070(6)
O5 0.0697(18) 0.0488(19) 0.115(3) -0.0279(18) 0.0334(19) -0.0044(15)
O6 0.0653(17) 0.0397(17) 0.130(3) -0.0205(18) 0.0346(19) -0.0123(14)
O7 0.093(2) 0.117(4) 0.079(2) 0.035(2) 0.045(2) 0.041(3)
O8 0.116(3) 0.131(4) 0.0569(19) 0.037(2) 0.043(2) 0.051(3)
O9 0.120(3) 0.107(3) 0.0445(15) 0.0233(18) 0.0292(17) 0.055(3)
O10 0.111(4) 0.115(6) 0.244(10) -0.008(6) 0.051(5) -0.024(4)
O11 0.102(3) 0.067(2) 0.0677(19) 0.0060(17) 0.0130(18) 0.000(2)
O12 0.119(3) 0.066(2) 0.0501(15) 0.0100(15) 0.0088(16) -0.024(2)
N1 0.0523(15) 0.0362(16) 0.0437(14) -0.0028(11) 0.0106(11) -0.0050(13)
N2 0.064(2) 0.096(3) 0.061(2) 0.029(2) 0.0287(16) 0.027(2)
C1 0.0594(19) 0.040(2) 0.0440(16) 0.0005(14) 0.0130(14) -0.0077(16)
C2 0.0540(18) 0.043(2) 0.0522(18) 0.0029(15) 0.0074(15) -0.0108(16)
C3 0.0485(17) 0.0378(19) 0.0553(19) -0.0058(15) -0.0029(15) -0.0044(15)
C4 0.060(2) 0.054(2) 0.0389(16) -0.0007(15) 0.0034(14) -0.0081(18)
C5 0.0599(19) 0.042(2) 0.0442(17) 0.0076(15) 0.0023(14) -0.0058(17)
C6 0.0424(15) 0.0334(17) 0.0482(16) 0.0004(13) 0.0049(12) -0.0017(13)
C7 0.0528(17) 0.0349(18) 0.0466(17) 0.0006(14) 0.0084(14) -0.0018(15)
C8 0.0489(17) 0.0347(17) 0.0452(16) -0.0014(13) 0.0053(13) -0.0034(15)
C9 0.063(2) 0.045(2) 0.0492(18) -0.0032(16) -0.0003(16) -0.0039(18)
C10 0.058(2) 0.045(2) 0.058(2) 0.0022(16) -0.0025(16) -0.0062(17)
C11 0.074(3) 0.072(3) 0.080(3) 0.030(3) 0.007(2) -0.003(3)
C12 0.097(4) 0.060(3) 0.115(5) 0.041(3) -0.007(3) 0.001(3)
C13 0.076(3) 0.065(4) 0.136(6) 0.023(4) -0.010(3) 0.012(3)
C14 0.055(2) 0.078(4) 0.145(6) 0.016(4) 0.012(3) 0.005(3)
C15 0.057(2) 0.053(3) 0.102(4) 0.017(2) 0.003(2) -0.005(2)
C16 0.0497(17) 0.0385(19) 0.0475(16) -0.0005(14) 0.0138(14) -0.0064(15)
C17 0.0453(16) 0.0397(19) 0.0538(18) -0.0021(15) 0.0108(14) 0.0053(15)
C18 0.064(2) 0.076(3) 0.055(2) 0.007(2) 0.0058(17) 0.005(2)
C19 0.098(4) 0.101(5) 0.063(3) 0.005(3) 0.001(2) 0.025(4)
C20 0.088(4) 0.082(4) 0.097(4) -0.024(4) -0.035(3) 0.024(3)
C21 0.064(3) 0.068(3) 0.132(5) -0.012(4) -0.031(3) -0.009(3)
C22 0.053(2) 0.053(3) 0.086(3) -0.002(2) 0.001(2) -0.005(2)
C23 0.189(11) 0.42(3) 0.145(9) -0.144(14) -0.102(9) 0.193(16)
C24 0.0452(15) 0.0421(19) 0.0512(18) -0.0019(15) 0.0085(14) -0.0035(15)
C25 0.0443(16) 0.0352(18) 0.0483(16) 0.0039(13) 0.0097(13) -0.0018(14)
C26 0.0399(15) 0.043(2) 0.0582(19) 0.0023(15) 0.0123(14) -0.0018(14)
C27 0.0496(18) 0.037(2) 0.066(2) -0.0050(16) 0.0135(16) 0.0037(15)
C28 0.055(2) 0.0330(19) 0.077(3) -0.0054(17) 0.0125(18) -0.0024(16)
C29 0.0437(16) 0.039(2) 0.073(2) 0.0000(17) 0.0173(16) -0.0036(15)
C30 0.0442(15) 0.0349(18) 0.0563(18) -0.0019(15) 0.0109(13) -0.0001(14)
C31 0.087(4) 0.054(3) 0.207(9) -0.052(5) 0.066(5) -0.015(3)
C32 0.056(2) 0.081(4) 0.085(3) 0.010(3) 0.022(2) 0.013(2)
C33 0.054(2) 0.078(4) 0.087(3) 0.002(3) 0.011(2) 0.017(2)
C34 0.068(2) 0.066(3) 0.055(2) 0.0019(19) -0.0045(18) 0.007(2)
C35 0.074(3) 0.104(5) 0.100(4) 0.032(4) 0.029(3) 0.012(3)
C36 0.062(2) 0.101(5) 0.107(4) 0.035(4) 0.035(3) 0.025(3)
C37 0.056(2) 0.091(4) 0.055(2) 0.013(2) 0.0140(17) 0.018(2)
C38 0.057(2) 0.089(4) 0.066(2) 0.022(2) 0.0152(19) 0.016(2)
C39 0.066(2) 0.087(4) 0.050(2) 0.025(2) 0.0193(18) 0.024(2)
C40 0.073(3) 0.120(5) 0.051(2) 0.025(3) 0.016(2) 0.016(3)
C41 0.097(3) 0.065(3) 0.045(2) 0.0079(19) 0.007(2) 0.012(3)
C42 0.138(7) 0.090(6) 0.192(10) -0.047(6) -0.085(7) 0.043(5)
C43 0.255(15) 0.076(6) 0.31(2) 0.019(9) -0.199(16) 0.005(8)
C44 0.335(19) 0.123(8) 0.119(7) 0.062(7) -0.125(10) -0.107(11)
C45 0.277(15) 0.157(10) 0.064(4) -0.032(5) 0.046(6) -0.117(11)
C46 0.163(7) 0.097(5) 0.079(4) -0.026(4) 0.043(4) -0.023(5)
C47 0.064(2) 0.085(4) 0.0454(19) 0.014(2) 0.0198(17) 0.022(2)
C48 0.072(3) 0.074(3) 0.056(2) 0.022(2) 0.0167(19) 0.020(2)
C49 0.074(3) 0.090(4) 0.072(3) 0.007(3) 0.014(2) 0.010(3)
C50 0.103(4) 0.082(4) 0.084(4) 0.013(3) 0.002(3) 0.010(4)
C51 0.073(3) 0.087(5) 0.128(5) 0.031(4) 0.009(3) -0.002(3)
C52 0.080(4) 0.119(7) 0.147(7) 0.018(6) 0.042(4) 0.006(4)
C53 0.075(3) 0.096(5) 0.108(4) 0.005(4) 0.037(3) 0.009(3)
C54 0.140(8) 0.135(9) 0.128(7) 0.016(6) -0.022(6) -0.033(7)
C55 0.085(3) 0.095(4) 0.044(2) 0.019(2) 0.019(2) 0.031(3)
C56 0.061(2) 0.074(3) 0.0438(19) 0.0060(19) 0.0101(16) 0.008(2)
C57 0.071(2) 0.072(3) 0.0370(17) 0.0029(17) 0.0046(15) -0.007(2)
C58 0.060(2) 0.072(3) 0.0423(18) 0.0061(18) 0.0026(15) -0.014(2)
C59 0.061(2) 0.069(3) 0.055(2) 0.006(2) 0.0077(17) 0.002(2)
C60 0.086(3) 0.082(4) 0.045(2) 0.008(2) 0.0135(19) 0.023(3)
C61 0.077(3) 0.082(4) 0.0459(19) 0.014(2) 0.0140(17) 0.025(3)
C62 0.123(5) 0.072(4) 0.074(3) 0.013(3) 0.027(3) -0.008(4)

loop_
_atom_type_symbol
_atom_type_description
_atom_type_scat_dispersion_real
_atom_type_scat_dispersion_imag
_atom_type_scat_source
C C 0.0181 0.0091 'International Tables Vol C Tables 4.2.6.8 and 6.1.1.4'
H H 0.0000 0.0000 'International Tables Vol C Tables 4.2.6.8 and 6.1.1.4'
Br Br -0.6763 1.2805 'International Tables Vol C Tables 4.2.6.8 and 6.1.1.4'
N N 0.0311 0.0180 'International Tables Vol C Tables 4.2.6.8 and 6.1.1.4'
O O 0.0492 0.0322 'International Tables Vol C Tables 4.2.6.8 and 6.1.1.4'

loop_
_geom_angle_atom_site_label_1
_geom_angle_atom_site_label_2
_geom_angle_atom_site_label_3
_geom_angle
C24 O3 C30 120.9(3)
C23 O4 C20 146.0(18)
C27 O5 C31 106.3(4)
C28 O6 C31 105.2(4)
C55 O9 C61 121.5(4)
C54 O10 C51 119.9(9)
C59 O11 C62 104.9(5)
C58 O12 C62 106.3(4)
C7 N1 C8 124.1(3)
C7 N1 H1 117.9
C8 N1 H1 117.9
C38 N2 C39 124.3(4)
C38 N2 H2 117.8
C39 N2 H2 117.8
C2 C1 C6 121.6(3)
C2 C1 H3 119.2
C6 C1 H3 119.2
C3 C2 C1 117.5(4)
C3 C2 H4 121.3
C1 C2 H4 121.3
C2 C3 C4 123.6(4)
C2 C3 Br1 118.0(3)
C4 C3 Br1 118.4(3)
C3 C4 C5 117.7(4)
C3 C4 H5 121.2
C5 C4 H5 121.2
C4 C5 C6 121.2(4)
C4 C5 H6 119.4
C6 C5 H6 119.4
C5 C6 C1 118.2(3)
C5 C6 C7 124.0(3)
C1 C6 C7 117.9(3)
O1 C7 N1 123.7(4)
O1 C7 C6 121.1(3)
N1 C7 C6 115.2(3)
N1 C8 C24 106.0(3)
N1 C8 C9 111.7(3)
C24 C8 C9 108.6(3)
N1 C8 C16 111.8(3)
C24 C8 C16 108.3(3)
C9 C8 C16 110.2(3)
C10 C9 C8 115.1(3)
C10 C9 H9A 108.5
C8 C9 H9A 108.5
C10 C9 H9B 108.5
C8 C9 H9B 108.5
H9A C9 H9B 107.5
C15 C10 C11 117.2(5)
C15 C10 C9 122.1(4)
C11 C10 C9 120.7(4)
C10 C11 C12 120.5(5)
C10 C11 H11 119.7
C12 C11 H11 119.7
C13 C12 C11 121.1(5)
C13 C12 H12 119.4
C11 C12 H12 119.4
C12 C13 C14 119.2(6)
C12 C13 H13 120.4
C14 C13 H13 120.4
C13 C14 C15 120.8(6)
C13 C14 H14 119.6
C15 C14 H14 119.6
C14 C15 C10 121.1(5)
C14 C15 H15 119.5
C10 C15 H15 119.5
C25 C16 C17 113.1(3)
C25 C16 C8 107.7(3)
C17 C16 C8 113.0(3)
C25 C16 H16 107.6
C17 C16 H16 107.6
C8 C16 H16 107.6
C18 C17 C22 117.4(4)
C18 C17 C16 124.2(4)
C22 C17 C16 118.4(4)
C17 C18 C19 121.5(6)
C17 C18 H18 119.2
C19 C18 H18 119.2
C18 C19 C20 119.6(6)
C18 C19 H19 120.2
C20 C19 H19 120.2
C21 C20 O4 117.0(9)
C21 C20 C19 119.5(5)
O4 C20 C19 123.4(9)
C20 C21 C22 121.4(6)
C20 C21 H21 119.3
C22 C21 H21 119.3
C21 C22 C17 120.4(6)
C21 C22 H22 119.8
C17 C22 H22 119.8
O4 C23 H23A 109.5
O4 C23 H23B 109.5
H23A C23 H23B 109.5
O4 C23 H23C 109.5
H23A C23 H23C 109.5
H23B C23 H23C 109.5
O2 C24 O3 118.2(4)
O2 C24 C8 124.6(4)
O3 C24 C8 117.2(3)
C30 C25 C26 118.7(3)
C30 C25 C16 119.3(3)
C26 C25 C16 122.0(3)
C27 C26 C25 118.7(3)
C27 C26 H26 120.6
C25 C26 H26 120.6
C26 C27 C28 121.7(4)
C26 C27 O5 129.3(4)
C28 C27 O5 109.0(4)
C29 C28 O6 128.2(4)
C29 C28 C27 121.7(4)
O6 C28 C27 110.0(4)
C28 C29 C30 116.0(4)
C28 C29 H29 122.0
C30 C29 H29 122.0
C25 C30 C29 123.1(4)
C25 C30 O3 121.6(3)
C29 C30 O3 115.2(3)
O5 C31 O6 109.0(5)
O5 C31 H31A 109.9
O6 C31 H31A 109.9
O5 C31 H31B 109.9
O6 C31 H31B 109.9
H31A C31 H31B 108.3
C33 C32 C37 121.0(5)
C33 C32 H32 119.5
C37 C32 H32 119.5
C32 C33 C34 118.8(5)
C32 C33 H33 120.6
C34 C33 H33 120.6
C35 C34 C33 121.3(6)
C35 C34 Br2 120.1(5)
C33 C34 Br2 118.6(4)
C36 C35 C34 119.1(6)
C36 C35 H35 120.5
C34 C35 H35 120.5
C35 C36 C37 121.6(5)
C35 C36 H36 119.2
C37 C36 H36 119.2
C32 C37 C36 118.1(5)
C32 C37 C38 119.0(5)
C36 C37 C38 122.9(5)
O7 C38 N2 124.0(5)
O7 C38 C37 120.1(5)
N2 C38 C37 115.9(4)
N2 C39 C55 105.5(4)
N2 C39 C40 111.2(4)
C55 C39 C40 110.3(5)
N2 C39 C47 113.1(5)
C55 C39 C47 108.3(4)
C40 C39 C47 108.4(4)
C41 C40 C39 116.6(4)
C41 C40 H40A 108.1
C39 C40 H40A 108.1
C41 C40 H40B 108.1
C39 C40 H40B 108.1
H40A C40 H40B 107.3
C42 C41 C46 120.0
C42 C41 C40 120.7(4)
C46 C41 C40 119.2(4)
C43 C42 C41 120.0
C43 C42 H42 120.0
C41 C42 H42 120.0
C44 C43 C42 120.0
C44 C43 H43 120.0
C42 C43 H43 120.0
C43 C44 C45 120.0
C43 C44 H44 120.0
C45 C44 H44 120.0
C46 C45 C44 120.0
C46 C45 H45 120.0
C44 C45 H45 120.0
C45 C46 C41 120.0
C45 C46 H46 120.0
C41 C46 H46 120.0
C56 C47 C48 114.6(4)
C56 C47 C39 107.2(4)
C48 C47 C39 114.9(4)
C56 C47 H47 106.5
C48 C47 H47 106.5
C39 C47 H47 106.5
C49 C48 C53 116.4(6)
C49 C48 C47 121.3(5)
C53 C48 C47 122.3(6)
C48 C49 C50 121.9(6)
C48 C49 H49 119.0
C50 C49 H49 119.0
C51 C50 C49 120.1(7)
C51 C50 H50 119.9
C49 C50 H50 119.9
C50 C51 C52 119.8(7)
C50 C51 O10 125.7(9)
C52 C51 O10 114.5(8)
C51 C52 C53 121.0(7)
C51 C52 H52 119.5
C53 C52 H52 119.5
C48 C53 C52 120.6(8)
C48 C53 H53 119.7
C52 C53 H53 119.7
O10 C54 H54A 109.5
O10 C54 H54B 109.5
H54A C54 H54B 109.5
O10 C54 H54C 109.5
H54A C54 H54C 109.5
H54B C54 H54C 109.5
O8 C55 O9 118.4(5)
O8 C55 C39 125.0(5)
O9 C55 C39 116.6(4)
C61 C56 C57 118.0(5)
C61 C56 C47 120.0(4)
C57 C56 C47 121.9(4)
C58 C57 C56 118.0(4)
C58 C57 H57 121.0
C56 C57 H57 121.0
C57 C58 O12 128.6(4)
C57 C58 C59 122.8(4)
O12 C58 C59 108.6(5)
C60 C59 O11 127.4(5)
C60 C59 C58 121.4(5)
O11 C59 C58 111.2(4)
C59 C60 C61 116.0(5)
C59 C60 H60 122.0
C61 C60 H60 122.0
C60 C61 O9 116.3(5)
C60 C61 C56 123.8(4)
O9 C61 C56 119.9(5)
O11 C62 O12 108.9(5)
O11 C62 H62A 109.9
O12 C62 H62A 109.9
O11 C62 H62B 109.9
O12 C62 H62B 109.9
H62A C62 H62B 108.3

loop_
_geom_bond_atom_site_label_1
_geom_bond_atom_site_label_2
_geom_bond_distance
Br1 C3 1.906(4)
Br2 C34 1.909(5)
O1 C7 1.215(5)
O2 C24 1.196(5)
O3 C24 1.348(5)
O3 C30 1.396(5)
O4 C23 0.984(16)
O4 C20 1.364(8)
O5 C27 1.383(5)
O5 C31 1.407(7)
O6 C28 1.381(5)
O6 C31 1.424(8)
O7 C38 1.231(6)
O8 C55 1.186(6)
O9 C55 1.364(7)
O9 C61 1.389(5)
O10 C54 1.275(15)
O10 C51 1.380(11)
O11 C59 1.367(7)
O11 C62 1.415(7)
O12 C58 1.370(6)
O12 C62 1.417(8)
N1 C7 1.343(5)
N1 C8 1.449(5)
N1 H1 0.8600
N2 C38 1.323(7)
N2 C39 1.448(7)
N2 H2 0.8600
C1 C2 1.373(6)
C1 C6 1.389(5)
C1 H3 0.9300
C2 C3 1.363(6)
C2 H4 0.9300
C3 C4 1.373(6)
C4 C5 1.373(6)
C4 H5 0.9300
C5 C6 1.388(5)
C5 H6 0.9300
C6 C7 1.497(5)
C8 C24 1.515(5)
C8 C9 1.557(5)
C8 C16 1.568(5)
C9 C10 1.512(6)
C9 H9A 0.9700
C9 H9B 0.9700
C10 C15 1.382(7)
C10 C11 1.385(7)
C11 C12 1.390(9)
C11 H11 0.9300
C12 C13 1.345(11)
C12 H12 0.9300
C13 C14 1.362(10)
C13 H13 0.9300
C14 C15 1.378(8)
C14 H14 0.9300
C15 H15 0.9300
C16 C25 1.509(5)
C16 C17 1.516(5)
C16 H16 0.9800
C17 C18 1.377(6)
C17 C22 1.393(6)
C18 C19 1.388(7)
C18 H18 0.9300
C19 C20 1.389(11)
C19 H19 0.9300
C20 C21 1.334(12)
C21 C22 1.393(8)
C21 H21 0.9300
C22 H22 0.9300
C23 H23A 0.9600
C23 H23B 0.9600
C23 H23C 0.9600
C25 C30 1.383(5)
C25 C26 1.392(6)
C26 C27 1.355(6)
C26 H26 0.9300
C27 C28 1.382(6)
C28 C29 1.368(6)
C29 C30 1.395(6)
C29 H29 0.9300
C31 H31A 0.9700
C31 H31B 0.9700
C32 C33 1.364(9)
C32 C37 1.375(7)
C32 H32 0.9300
C33 C34 1.386(8)
C33 H33 0.9300
C34 C35 1.359(8)
C35 C36 1.349(10)
C35 H35 0.9300
C36 C37 1.394(8)
C36 H36 0.9300
C37 C38 1.502(8)
C39 C55 1.522(7)
C39 C40 1.551(9)
C39 C47 1.551(6)
C40 C41 1.465(6)
C40 H40A 0.9700
C40 H40B 0.9700
C41 C42 1.3900
C41 C46 1.3900
C42 C43 1.3900
C42 H42 0.9300
C43 C44 1.3900
C43 H43 0.9300
C44 C45 1.3900
C44 H44 0.9300
C45 C46 1.3900
C45 H45 0.9300
C46 H46 0.9300
C47 C56 1.510(8)
C47 C48 1.517(8)
C47 H47 0.9800
C48 C49 1.381(9)
C48 C53 1.382(8)
C49 C50 1.403(11)
C49 H49 0.9300
C50 C51 1.330(11)
C50 H50 0.9300
C51 C52 1.353(14)
C52 C53 1.399(13)
C52 H52 0.9300
C53 H53 0.9300
C54 H54A 0.9600
C54 H54B 0.9600
C54 H54C 0.9600
C56 C61 1.390(7)
C56 C57 1.397(6)
C57 C58 1.360(8)
C57 H57 0.9300
C58 C59 1.372(7)
C59 C60 1.364(7)
C60 C61 1.388(9)
C60 H60 0.9300
C62 H62A 0.9700
C62 H62B 0.9700

loop_
_geom_torsion_atom_site_label_1
_geom_torsion_atom_site_label_2
_geom_torsion_atom_site_label_3
_geom_torsion_atom_site_label_4
_geom_torsion
C6 C1 C2 C3 -1.4(6)
C1 C2 C3 C4 -3.6(6)
C1 C2 C3 Br1 174.6(3)
C2 C3 C4 C5 4.2(6)
Br1 C3 C4 C5 -174.0(3)
C3 C4 C5 C6 0.1(6)
C4 C5 C6 C1 -4.7(6)
C4 C5 C6 C7 174.5(4)
C2 C1 C6 C5 5.4(6)
C2 C1 C6 C7 -173.9(4)
C8 N1 C7 O1 0.0(6)
C8 N1 C7 C6 -179.3(3)
C5 C6 C7 O1 155.5(4)
C1 C6 C7 O1 -25.2(5)
C5 C6 C7 N1 -25.1(5)
C1 C6 C7 N1 154.1(3)
C7 N1 C8 C24 -177.3(3)
C7 N1 C8 C9 64.6(5)
C7 N1 C8 C16 -59.5(4)
N1 C8 C9 C10 43.1(5)
C24 C8 C9 C10 -73.5(4)
C16 C8 C9 C10 168.0(3)
C8 C9 C10 C15 75.1(5)
C8 C9 C10 C11 -105.3(5)
C15 C10 C11 C12 1.4(8)
C9 C10 C11 C12 -178.2(5)
C10 C11 C12 C13 -0.3(11)
C11 C12 C13 C14 -1.1(12)
C12 C13 C14 C15 1.3(12)
C13 C14 C15 C10 -0.2(11)
C11 C10 C15 C14 -1.1(8)
C9 C10 C15 C14 178.4(6)
N1 C8 C16 C25 -170.7(3)
C24 C8 C16 C25 -54.3(4)
C9 C8 C16 C25 64.4(4)
N1 C8 C16 C17 -45.0(4)
C24 C8 C16 C17 71.4(4)
C9 C8 C16 C17 -170.0(3)
C25 C16 C17 C18 39.2(5)
C8 C16 C17 C18 -83.5(5)
C25 C16 C17 C22 -139.6(4)
C8 C16 C17 C22 97.7(4)
C22 C17 C18 C19 -3.2(8)
C16 C17 C18 C19 178.0(5)
C17 C18 C19 C20 1.6(10)
C23 O4 C20 C21 -170(2)
C23 O4 C20 C19 8(2)
C18 C19 C20 C21 0.3(10)
C18 C19 C20 O4 -177.7(7)
O4 C20 C21 C22 177.7(7)
C19 C20 C21 C22 -0.4(11)
C20 C21 C22 C17 -1.3(10)
C18 C17 C22 C21 3.1(8)
C16 C17 C22 C21 -178.1(5)
C30 O3 C24 O2 168.5(3)
C30 O3 C24 C8 -14.1(5)
N1 C8 C24 O2 -14.7(5)
C9 C8 C24 O2 105.6(4)
C16 C8 C24 O2 -134.7(4)
N1 C8 C24 O3 168.1(3)
C9 C8 C24 O3 -71.6(4)
C16 C8 C24 O3 48.1(4)
C17 C16 C25 C30 -93.4(4)
C8 C16 C25 C30 32.2(4)
C17 C16 C25 C26 87.7(4)
C8 C16 C25 C26 -146.7(3)
C30 C25 C26 C27 -0.2(5)
C16 C25 C26 C27 178.7(3)
C25 C26 C27 C28 0.6(6)
C25 C26 C27 O5 -178.6(4)
C31 O5 C27 C26 175.5(6)
C31 O5 C27 C28 -3.8(7)
C31 O6 C28 C29 -175.4(7)
C31 O6 C28 C27 4.6(7)
C26 C27 C28 C29 0.1(7)
O5 C27 C28 C29 179.4(4)
C26 C27 C28 O6 -179.9(4)
O5 C27 C28 O6 -0.6(5)
O6 C28 C29 C30 178.9(4)
C27 C28 C29 C30 -1.1(7)
C26 C25 C30 C29 -0.8(6)
C16 C25 C30 C29 -179.8(4)
C26 C25 C30 O3 -179.1(3)
C16 C25 C30 O3 1.9(5)
C28 C29 C30 C25 1.5(6)
C28 C29 C30 O3 179.9(4)
C24 O3 C30 C25 -13.3(5)
C24 O3 C30 C29 168.3(3)
C27 O5 C31 O6 6.7(9)
C28 O6 C31 O5 -6.9(9)
C37 C32 C33 C34 -2.9(9)
C32 C33 C34 C35 -0.5(9)
C32 C33 C34 Br2 -179.4(4)
C33 C34 C35 C36 2.6(11)
Br2 C34 C35 C36 -178.5(6)
C34 C35 C36 C37 -1.3(12)
C33 C32 C37 C36 4.1(9)
C33 C32 C37 C38 -177.3(5)
C35 C36 C37 C32 -1.9(11)
C35 C36 C37 C38 179.5(7)
C39 N2 C38 O7 7.4(9)
C39 N2 C38 C37 -173.2(5)
C32 C37 C38 O7 -30.6(8)
C36 C37 C38 O7 147.9(7)
C32 C37 C38 N2 149.9(6)
C36 C37 C38 N2 -31.5(8)
C38 N2 C39 C55 177.1(5)
C38 N2 C39 C40 57.5(7)
C38 N2 C39 C47 -64.8(6)
N2 C39 C40 C41 56.2(7)
C55 C39 C40 C41 -60.5(7)
C47 C39 C40 C41 -178.9(5)
C39 C40 C41 C42 -100.2(6)
C39 C40 C41 C46 84.5(7)
C46 C41 C42 C43 0.0
C40 C41 C42 C43 -175.2(5)
C41 C42 C43 C44 0.0
C42 C43 C44 C45 0.0
C43 C44 C45 C46 0.0
C44 C45 C46 C41 0.0
C42 C41 C46 C45 0.0
C40 C41 C46 C45 175.3(5)
N2 C39 C47 C56 -172.2(4)
C55 C39 C47 C56 -55.7(6)
C40 C39 C47 C56 64.0(5)
N2 C39 C47 C48 -43.6(5)
C55 C39 C47 C48 73.0(6)
C40 C39 C47 C48 -167.4(5)
C56 C47 C48 C49 -136.3(5)
C39 C47 C48 C49 98.8(5)
C56 C47 C48 C53 43.0(6)
C39 C47 C48 C53 -81.9(6)
C53 C48 C49 C50 1.4(8)
C47 C48 C49 C50 -179.3(5)
C48 C49 C50 C51 -1.0(9)
C49 C50 C51 C52 -0.9(11)
C49 C50 C51 O10 178.5(8)
C54 O10 C51 C50 5.2(16)
C54 O10 C51 C52 -175.3(10)
C50 C51 C52 C53 2.5(13)
O10 C51 C52 C53 -177.0(9)
C49 C48 C53 C52 0.1(10)
C47 C48 C53 C52 -179.2(7)
C51 C52 C53 C48 -2.1(13)
C61 O9 C55 O8 170.2(6)
C61 O9 C55 C39 -9.6(9)
N2 C39 C55 O8 -11.5(9)
C40 C39 C55 O8 108.7(8)
C47 C39 C55 O8 -132.8(7)
N2 C39 C55 O9 168.4(5)
C40 C39 C55 O9 -71.5(6)
C47 C39 C55 O9 47.0(8)
C48 C47 C56 C61 -95.7(5)
C39 C47 C56 C61 33.2(6)
C48 C47 C56 C57 88.0(5)
C39 C47 C56 C57 -143.1(4)
C61 C56 C57 C58 0.0(7)
C47 C56 C57 C58 176.4(4)
C56 C57 C58 O12 -178.9(4)
C56 C57 C58 C59 0.1(7)
C62 O12 C58 C57 176.8(6)
C62 O12 C58 C59 -2.3(6)
C62 O11 C59 C60 -176.0(6)
C62 O11 C59 C58 2.4(6)
C57 C58 C59 C60 -0.8(7)
O12 C58 C59 C60 178.4(5)
C57 C58 C59 O11 -179.2(4)
O12 C58 C59 O11 -0.1(6)
O11 C59 C60 C61 179.4(5)
C58 C59 C60 C61 1.3(8)
C59 C60 C61 O9 178.9(5)
C59 C60 C61 C56 -1.2(8)
C55 O9 C61 C60 161.9(6)
C55 O9 C61 C56 -18.0(9)
C57 C56 C61 C60 0.6(8)
C47 C56 C61 C60 -175.8(5)
C57 C56 C61 O9 -179.5(5)
C47 C56 C61 O9 4.0(7)
C59 O11 C62 O12 -3.8(7)
C58 O12 C62 O11 3.8(7)
